data_7114802
loop_
_publ_author_name
'Adams, Harry'
'Bernad Jr., Pablo L.'
'Hembury, Guy A.'
'Hunter, Christopher A.'
'McCabe, James F.'
'Eggleston, Drake S.'
'Haltiwanger, R. Curtis'
'Livingstone, David J.'
'D. M. Harris, Kenneth'
'Kariuki, Benson M.'

_publ_section_title
;
 Substituent effects on aromatic interactions in the solid state
;
_journal_issue 16
_journal_name_full 'Chemical Communications'
_journal_page_first 1500
_journal_paper_doi 10.1039/b101575n
_journal_year 2001
_chemical_formula_sum 'C19 H23 N O'
_chemical_formula_weight 281.38
_chemical_name_common 'N-2,6 dimethylphenyl 4 t-butylbenzamide'
_chemical_name_systematic
; 
? 
;
_space_group_IT_number 19
_symmetry_cell_setting orthorhombic
_symmetry_space_group_name_Hall 'P 2ac 2ab'
_symmetry_space_group_name_H-M 'P 21 21 21'
_atom_sites_solution_hydrogens geom
_atom_sites_solution_primary direct
_atom_sites_solution_secondary difmap
_audit_creation_method SHELXL
_cell_angle_alpha 90.00
_cell_angle_beta 90.00
_cell_angle_gamma 90.00
_cell_formula_units_Z 4
_cell_length_a 9.7512(14)
_cell_length_b 28.576(4)
_cell_length_c 6.0247(7)
_cell_measurement_temperature 296(2)
_cell_volume 1678.8(4)
_computing_structure_refinement 'SHELXL-93 (Sheldrick, 1993)'
_computing_structure_solution 'SHELXS-86 (Sheldrick, 1990)'
_diffrn_ambient_temperature 296(2)
_diffrn_measurement_device 'Rigaku R-Axis'
_diffrn_measurement_method 'Image plate scans'
_diffrn_radiation_monochromator graphite
_diffrn_radiation_source 'Rotating anode'
_diffrn_radiation_type MoK\a
_diffrn_radiation_wavelength 0.71069
_diffrn_reflns_av_R_equivalents 0.0512
_diffrn_reflns_av_sigmaI/netI 0.0338
_diffrn_reflns_limit_h_max 11
_diffrn_reflns_limit_h_min -11
_diffrn_reflns_limit_k_max 30
_diffrn_reflns_limit_k_min -34
_diffrn_reflns_limit_l_max 7
_diffrn_reflns_limit_l_min -7
_diffrn_reflns_number 8661
_diffrn_reflns_theta_max 25.24
_diffrn_reflns_theta_min 2.21
_exptl_absorpt_coefficient_mu 0.068
_exptl_crystal_density_diffrn 1.113
_exptl_crystal_F_000 608
_exptl_crystal_size_max 1.20
_exptl_crystal_size_mid 0.15
_exptl_crystal_size_min 0.10
_refine_diff_density_max 0.165
_refine_diff_density_min -0.159
_refine_diff_density_rms 0.037
_refine_ls_abs_structure_details 'Flack H D (1983), Acta Cryst. A39, 876-881'
_refine_ls_abs_structure_Flack 3.31(227)
_refine_ls_extinction_method none
_refine_ls_goodness_of_fit_all 1.173
_refine_ls_goodness_of_fit_obs 1.174
_refine_ls_matrix_type full
_refine_ls_number_parameters 268
_refine_ls_number_reflns 2864
_refine_ls_number_restraints 0
_refine_ls_restrained_S_all 1.173
_refine_ls_restrained_S_obs 1.174
_refine_ls_R_factor_all 0.0544
_refine_ls_R_factor_obs 0.0533
_refine_ls_shift/esd_max -0.024
_refine_ls_shift/esd_mean 0.002
_refine_ls_structure_factor_coef Fsqd
_refine_ls_weighting_details 'w=1/[\s^2^(Fo^2^)+(0.0705P)^2^+0.2598P] where P=(Fo^2^+2Fc^2^)/3'
_refine_ls_weighting_scheme calc
_refine_ls_wR_factor_all 0.1428
_refine_ls_wR_factor_obs 0.1419
_reflns_number_observed 2828
_reflns_number_total 2864
_reflns_observed_criterion >2sigma(I)
_cod_data_source_file b101575n.txt
_cod_data_source_block gah03
_cod_depositor_comments
;
The following automatic conversions were performed:

'_symmetry_cell_setting' value 'Orthorhombic' changed to
'orthorhombic' according to
/usr/data/users/saulius/automatic-downloads/retrospective/RSC/lib/dictionaries/cif_core.dic
dictionary named 'cif_core.dic' version 2.4.2 from 2011-04-26.

Automatic conversion script
Id: cif_fix_values 2281 2013-09-26 08:29:07Z andrius 

The following automatic conversions were performed:

'_refine_ls_weighting_scheme' value 'calc
w=1/[\s^2^(Fo^2^)+(0.0705P)^2^+0.2598P] where P=(Fo^2^+2Fc^2^)/3' was
changed to 'calc'. New tag '_refine_ls_weighting_details' was
created. The value of the new tag was set to
'w=1/[\s^2^(Fo^2^)+(0.0705P)^2^+0.2598P] where P=(Fo^2^+2Fc^2^)/3'.

Automatic conversion script
Id: cif_fix_values 3143 2015-03-26 13:38:13Z robertas 
;
_cod_original_sg_symbol_H-M P212121
_cod_database_code 7114802

loop_
_symmetry_equiv_pos_as_xyz
'x, y, z'
'-x+1/2, -y, z+1/2'
'x+1/2, -y+1/2, -z'
'-x, y+1/2, -z+1/2'

loop_
_atom_site_aniso_label
_atom_site_aniso_U_11
_atom_site_aniso_U_22
_atom_site_aniso_U_33
_atom_site_aniso_U_23
_atom_site_aniso_U_13
_atom_site_aniso_U_12
O1 0.0390(8) 0.0510(9) 0.0786(12) 0.0017(8) 0.0109(8) -0.0029(7)
N1 0.0362(9) 0.0402(9) 0.0664(12) 0.0022(8) 0.0013(9) -0.0017(7)
C1 0.0504(13) 0.0501(13) 0.077(2) -0.0164(12) 0.0063(13) -0.0035(10)
C2 0.074(2) 0.0484(14) 0.124(3) -0.024(2) 0.017(2) -0.0101(13)
C3 0.089(2) 0.0457(15) 0.130(3) 0.007(2) 0.025(2) 0.0061(15)
C4 0.078(2) 0.064(2) 0.089(2) 0.022(2) 0.017(2) 0.0161(15)
C5 0.0527(12) 0.0558(13) 0.0581(14) 0.0042(11) 0.0069(12) 0.0046(11)
C6 0.0434(11) 0.0377(10) 0.0607(13) -0.0064(10) 0.0058(10) -0.0012(9)
C7 0.065(2) 0.090(2) 0.080(2) -0.028(2) -0.013(2) -0.002(2)
C8 0.077(2) 0.092(2) 0.063(2) 0.000(2) -0.013(2) -0.003(2)
C9 0.0363(11) 0.0444(11) 0.0527(12) -0.0019(10) 0.0007(9) -0.0018(8)
C10 0.0410(10) 0.0414(10) 0.0532(12) 0.0000(9) -0.0016(10) 0.0004(9)
C11 0.0530(13) 0.0494(12) 0.076(2) 0.0062(12) 0.0178(13) 0.0087(11)
C12 0.0599(14) 0.0551(14) 0.078(2) 0.0137(13) 0.0213(14) 0.0084(12)
C13 0.0453(12) 0.0474(11) 0.0551(13) 0.0034(10) 0.0009(10) 0.0003(10)
C14 0.0587(14) 0.0459(12) 0.072(2) -0.0013(12) 0.0146(13) 0.0053(11)
C15 0.0523(13) 0.0473(12) 0.065(2) 0.0002(11) 0.0153(12) 0.0025(10)
C16 0.0563(13) 0.0515(13) 0.068(2) 0.0118(11) 0.0006(13) 0.0012(11)
C17 0.077(2) 0.086(2) 0.102(3) 0.027(2) -0.011(2) 0.010(2)
C18 0.145(4) 0.059(2) 0.105(3) 0.008(2) -0.018(3) -0.032(2)
C19 0.091(2) 0.077(2) 0.120(3) 0.047(2) 0.032(2) 0.010(2)

loop_
_atom_site_label
_atom_site_type_symbol
_atom_site_fract_x
_atom_site_fract_y
_atom_site_fract_z
_atom_site_U_iso_or_equiv
_atom_site_thermal_displace_type
_atom_site_occupancy
_atom_site_calc_flag
O1 O 0.7112(2) 0.24375(5) -0.1159(3) 0.0562(5) Uani 1 d
N1 N 0.4970(2) 0.26773(6) -0.0262(4) 0.0476(5) Uani 1 d
C1 C 0.5993(2) 0.34512(8) 0.0297(5) 0.0590(7) Uani 1 d
C2 C 0.6076(3) 0.39200(10) -0.0389(8) 0.0820(10) Uani 1 d
C3 C 0.5372(4) 0.40775(10) -0.2219(8) 0.0883(11) Uani 1 d
C4 C 0.4575(3) 0.37797(11) -0.3423(6) 0.0767(9) Uani 1 d
C5 C 0.4454(3) 0.33082(9) -0.2832(5) 0.0555(6) Uani 1 d
C6 C 0.5156(2) 0.31544(7) -0.0961(4) 0.0473(5) Uani 1 d
C7 C 0.6785(3) 0.32863(13) 0.2274(6) 0.0786(9) Uani 1 d
C8 C 0.3600(4) 0.29843(13) -0.4194(6) 0.0775(8) Uani 1 d
C9 C 0.5966(2) 0.23489(8) -0.0386(4) 0.0445(5) Uani 1 d
C10 C 0.5632(2) 0.18752(7) 0.0521(4) 0.0452(5) Uani 1 d
C11 C 0.4613(3) 0.17938(9) 0.2047(5) 0.0594(6) Uani 1 d
C12 C 0.4415(3) 0.13497(9) 0.2935(5) 0.0642(7) Uani 1 d
C13 C 0.5231(2) 0.09730(8) 0.2321(4) 0.0493(5) Uani 1 d
C14 C 0.6232(3) 0.10579(8) 0.0743(5) 0.0587(6) Uani 1 d
C15 C 0.6452(3) 0.14986(8) -0.0149(5) 0.0549(6) Uani 1 d
C16 C 0.5057(3) 0.04842(8) 0.3341(5) 0.0585(6) Uani 1 d
C17 C 0.6384(4) 0.03430(14) 0.4493(8) 0.0883(11) Uani 1 d
C18 C 0.4736(6) 0.01361(12) 0.1497(8) 0.1029(14) Uani 1 d
C19 C 0.3914(4) 0.04701(14) 0.5078(9) 0.0958(13) Uani 1 d
H1 H 0.6695(36) 0.4128(12) 0.0598(70) 0.094(8) Uiso 1 d
H2 H 0.5447(33) 0.4428(13) -0.2733(63) 0.094(8) Uiso 1 d
H3 H 0.4031(36) 0.3868(12) -0.4871(72) 0.099(12) Uiso 1 d
H4 H 0.7651(54) 0.3145(17) 0.1892(100) 0.147(10) Uiso 1 d
H5 H 0.6848(49) 0.3530(16) 0.3572(104) 0.147(10) Uiso 1 d
H6 H 0.6419(54) 0.2983(17) 0.3089(102) 0.147(10) Uiso 1 d
H7 H 0.4224(48) 0.2674(15) -0.4572(85) 0.128(9) Uiso 1 d
H8 H 0.2813(48) 0.2807(15) -0.3376(89) 0.128(9) Uiso 1 d
H9 H 0.3445(47) 0.3082(15) -0.5729(90) 0.128(9) Uiso 1 d
H10 H 0.4167(28) 0.2596(9) 0.0185(46) 0.048(7) Uiso 1 d
H11 H 0.3987(30) 0.2062(11) 0.2616(57) 0.080(4) Uiso 1 d
H12 H 0.3681(31) 0.1295(10) 0.4009(62) 0.080(4) Uiso 1 d
H13 H 0.6927(32) 0.0791(11) 0.0170(58) 0.080(4) Uiso 1 d
H14 H 0.7137(32) 0.1565(10) -0.1286(61) 0.080(4) Uiso 1 d
H15 H 0.6583(45) 0.0586(14) 0.5940(88) 0.124(8) Uiso 1 d
H16 H 0.7160(47) 0.0315(14) 0.3164(88) 0.124(8) Uiso 1 d
H17 H 0.6301(41) -0.0033(15) 0.5016(83) 0.124(8) Uiso 1 d
H18 H 0.5658(44) 0.0126(17) 0.0129(91) 0.134(9) Uiso 1 d
H19 H 0.4706(47) -0.0182(17) 0.2182(82) 0.134(9) Uiso 1 d
H20 H 0.3665(49) 0.0220(16) 0.0801(95) 0.134(9) Uiso 1 d
H21 H 0.4216(37) 0.0722(14) 0.6211(74) 0.100(6) Uiso 1 d
H22 H 0.2945(40) 0.0555(12) 0.4217(69) 0.100(6) Uiso 1 d
H23 H 0.3829(36) 0.0149(14) 0.5802(73) 0.100(6) Uiso 1 d

loop_
_atom_type_symbol
_atom_type_description
_atom_type_scat_dispersion_real
_atom_type_scat_dispersion_imag
_atom_type_scat_source
C C 0.0033 0.0016 'International Tables Vol C Tables 4.2.6.8 and 6.1.1.4'
H H 0.0000 0.0000 'International Tables Vol C Tables 4.2.6.8 and 6.1.1.4'
N N 0.0061 0.0033 'International Tables Vol C Tables 4.2.6.8 and 6.1.1.4'
O O 0.0106 0.0060 'International Tables Vol C Tables 4.2.6.8 and 6.1.1.4'

loop_
_geom_angle_atom_site_label_1
_geom_angle_atom_site_label_2
_geom_angle_atom_site_label_3
_geom_angle
C9 N1 C6 123.4(2)
C6 C1 C2 116.9(3)
C6 C1 C7 122.8(2)
C2 C1 C7 120.3(3)
C3 C2 C1 121.3(3)
C4 C3 C2 120.5(3)
C3 C4 C5 120.9(3)
C6 C5 C4 118.0(3)
C6 C5 C8 121.7(2)
C4 C5 C8 120.3(3)
C5 C6 C1 122.3(2)
C5 C6 N1 118.4(2)
C1 C6 N1 119.3(2)
O1 C9 N1 121.9(2)
O1 C9 C10 121.3(2)
N1 C9 C10 116.8(2)
C11 C10 C15 118.4(2)
C11 C10 C9 123.7(2)
C15 C10 C9 117.8(2)
C10 C11 C12 120.8(2)
C13 C12 C11 121.7(2)
C14 C13 C12 116.8(2)
C14 C13 C16 120.8(2)
C12 C13 C16 122.4(2)
C13 C14 C15 122.3(2)
C14 C15 C10 119.9(2)
C17 C16 C18 109.5(3)
C17 C16 C19 107.5(3)
C18 C16 C19 109.4(3)
C17 C16 C13 109.2(2)
C18 C16 C13 109.0(2)
C19 C16 C13 112.2(2)

loop_
_geom_bond_atom_site_label_1
_geom_bond_atom_site_label_2
_geom_bond_distance
O1 C9 1.237(3)
N1 C9 1.352(3)
N1 C6 1.438(3)
C1 C6 1.400(3)
C1 C2 1.404(4)
C1 C7 1.496(5)
C2 C3 1.374(6)
C3 C4 1.362(5)
C4 C5 1.399(4)
C5 C6 1.390(4)
C5 C8 1.492(4)
C9 C10 1.496(3)
C10 C11 1.374(3)
C10 C15 1.400(3)
C11 C12 1.391(4)
C12 C13 1.388(3)
C13 C14 1.384(3)
C13 C16 1.535(3)
C14 C15 1.386(3)
C16 C17 1.523(4)
C16 C18 1.524(5)
C16 C19 1.529(5)
